data_4508561
loop_
_publ_author_name
'Harada, Naomi'
'Karasawa, Satoru'
'Matsumoto, Taisuke'
'Koga, Noboru'

_publ_section_title
;
 Thermal Single Crystal to Single Crystal Transformation among Crystal
 Polymorphs in 2-Dimethylamino-5,7-bis(trifluoromethyl)-1,8-naphthyridine
 and in a 1-Quinoline Analogue
;
_journal_issue 11
_journal_name_full 'Crystal Growth &amp; Design'
_journal_page_first 4705
_journal_paper_doi 10.1021/cg401386b
_journal_volume 13
_journal_year 2013
_chemical_formula_moiety 'C12 H9 F6 N3 '
_chemical_formula_sum 'C12 H9 F6 N3'
_chemical_formula_weight 309.21
_space_group_IT_number 2
_symmetry_cell_setting triclinic
_symmetry_Int_Tables_number 2
_symmetry_space_group_name_Hall '-P 1'
_symmetry_space_group_name_H-M 'P -1'
_cell_angle_alpha 81.525(3)
_cell_angle_beta 89.898(3)
_cell_angle_gamma 81.386(3)
_cell_formula_units_Z 4
_cell_length_a 10.775(2)
_cell_length_b 10.872(2)
_cell_length_c 11.032(2)
_cell_measurement_temperature 283
_cell_volume 1263.5(4)
_computing_cell_refinement Unknown
_computing_data_collection Unknown
_computing_data_reduction CrystalStructure
_computing_publication_material 'CrystalStructure 3.8'
_computing_structure_refinement SHELXL
_computing_structure_solution SIR97
_diffrn_ambient_temperature 283
_diffrn_measured_fraction_theta_full 0.957
_diffrn_measured_fraction_theta_max 0.916
_diffrn_measurement_device_type 'Bruker APEX-II CCD'
_diffrn_measurement_method \w
_diffrn_radiation_type 'Mo K\a'
_diffrn_radiation_wavelength 0.71069
_diffrn_reflns_av_R_equivalents 0.028
_diffrn_reflns_limit_h_max 13
_diffrn_reflns_limit_h_min -8
_diffrn_reflns_limit_k_max 13
_diffrn_reflns_limit_k_min -14
_diffrn_reflns_limit_l_max 13
_diffrn_reflns_limit_l_min -14
_diffrn_reflns_number 6934
_diffrn_reflns_theta_full 27.00
_diffrn_reflns_theta_max 27.41
_exptl_absorpt_coefficient_mu 0.162
_exptl_absorpt_correction_T_max 0.98
_exptl_absorpt_correction_T_min 0.75
_exptl_absorpt_correction_type multi-scan
_exptl_absorpt_process_details 'SADABS V2008/1 (Bruker AXS)'
_exptl_crystal_colour yellow
_exptl_crystal_density_diffrn 1.625
_exptl_crystal_density_method 'not measured'
_exptl_crystal_description block
_exptl_crystal_F_000 624.00
_exptl_crystal_size_max 0.50
_exptl_crystal_size_mid 0.50
_exptl_crystal_size_min 0.40
_refine_diff_density_max 0.18
_refine_diff_density_min -0.25
_refine_ls_extinction_method none
_refine_ls_goodness_of_fit_ref 1.035
_refine_ls_hydrogen_treatment refall
_refine_ls_number_parameters 506
_refine_ls_number_reflns 5262
_refine_ls_R_factor_gt 0.0636
_refine_ls_shift/su_max 0.0080
_refine_ls_structure_factor_coef Fsqd
_refine_ls_weighting_details 'w = 1/[\s^2^(Fo^2^)+(0.0680P)^2^+0.6636P] where P=(Fo^2^+2Fc^2^)/3'
_refine_ls_weighting_scheme calc
_refine_ls_wR_factor_ref 0.1771
_reflns_number_gt 3358
_reflns_number_total 5262
_reflns_threshold_expression F^2^>2.0\s(F^2^)
_cod_data_source_file cg401386b_si_004.cif
_cod_data_source_block '_G2'
_cod_original_cell_volume 1263.4(5)
_cod_original_formula_sum 'C12 H9 F6 N3 '
_cod_database_code 4508561

loop_
_symmetry_equiv_pos_site_id
_symmetry_equiv_pos_as_xyz
1 +X,+Y,+Z
2 -X,-Y,-Z

loop_
_atom_site_label
_atom_site_type_symbol
_atom_site_fract_x
_atom_site_fract_y
_atom_site_fract_z
_atom_site_U_iso_or_equiv
_atom_site_adp_type
_atom_site_occupancy
_atom_site_symmetry_multiplicity
_atom_site_calc_flag
_atom_site_refinement_flags
F(1) F 0.1605(14) 0.8424(7) 0.1850(15) 0.204(7) Uani 0.50 1 d P
F(2) F 0.0787(10) 0.8571(7) 0.0047(9) 0.147(5) Uani 0.50 1 d P
F(3) F -0.0205(5) 0.8751(4) 0.1195(6) 0.0912(17) Uani 0.50 1 d P
F(4) F 0.5183(6) -0.3530(6) 0.4054(7) 0.095(3) Uani 0.50 1 d P
F(5) F 0.3694(7) -0.3248(5) 0.2824(6) 0.098(2) Uani 0.50 1 d P
F(6) F 0.3952(7) -0.3740(5) 0.5202(5) 0.085(2) Uani 0.50 1 d P
F(7) F 0.2130(2) 0.1095(2) 0.6720(2) 0.1017(7) Uani 1.00 1 d .
F(8) F 0.0670(2) 0.1232(2) 0.5397(2) 0.1005(7) Uani 1.00 1 d .
F(9) F 0.1162(2) -0.0464(2) 0.6641(2) 0.1093(8) Uani 1.00 1 d .
F(10) F -0.0409(2) 0.3749(2) 0.43380(19) 0.1011(7) Uani 1.00 1 d .
F(12) F -0.1669(2) 0.5460(2) 0.3907(2) 0.1105(8) Uani 1.00 1 d .
F(13) F 0.2247(7) 0.8200(6) 0.1321(8) 0.091(2) Uani 0.50 1 d P
F(14) F 0.1184(10) 0.8469(6) 0.0026(8) 0.143(5) Uani 0.50 1 d P
F(15) F 0.0523(14) 0.8711(8) 0.2001(13) 0.197(6) Uani 0.50 1 d P
F(16) F -0.1798(2) 0.3925(2) 0.2928(2) 0.1031(7) Uani 1.00 1 d .
F(19) F 0.5000(12) -0.3441(7) 0.3720(11) 0.183(7) Uani 0.50 1 d P
F(20) F 0.3315(14) -0.3786(7) 0.4694(13) 0.214(7) Uani 0.50 1 d P
F(21) F 0.3093(14) -0.3449(6) 0.3536(11) 0.180(6) Uani 0.50 1 d P
N(1) N 0.3003(2) 0.2115(2) -0.0337(2) 0.0672(7) Uani 1.00 1 d .
N(2) N 0.2259(2) 0.40219(19) 0.0246(2) 0.0547(5) Uani 1.00 1 d .
N(3) N 0.1566(2) 0.5964(2) 0.0758(2) 0.0558(5) Uani 1.00 1 d .
N(4) N 0.5347(2) 0.2897(2) 0.1938(2) 0.0658(6) Uani 1.00 1 d .
N(5) N 0.4780(2) 0.09858(19) 0.2689(2) 0.0552(5) Uani 1.00 1 d .
N(6) N 0.4306(2) -0.09681(19) 0.3407(2) 0.0561(6) Uani 1.00 1 d .
C(1) C 0.1490(2) 0.4715(2) 0.0947(2) 0.0488(6) Uani 1.00 1 d .
C(4) C 0.0670(2) 0.4198(2) 0.1821(2) 0.0494(6) Uani 1.00 1 d .
C(5) C 0.4620(2) 0.2225(2) 0.2683(2) 0.0535(6) Uani 1.00 1 d .
C(6) C 0.3723(3) 0.2836(2) 0.3452(2) 0.0588(7) Uani 1.00 1 d .
C(7) C 0.2255(2) 0.2781(2) 0.0392(2) 0.0541(6) Uani 1.00 1 d .
C(8) C 0.3212(2) 0.0806(2) 0.4286(2) 0.0495(6) Uani 1.00 1 d .
C(9) C 0.4094(2) 0.0290(2) 0.3468(2) 0.0489(6) Uani 1.00 1 d .
C(10) C 0.3054(3) 0.2143(2) 0.4235(2) 0.0581(7) Uani 1.00 1 d .
C(12) C 0.0710(3) 0.2865(2) 0.1960(2) 0.0594(7) Uani 1.00 1 d .
C(13) C 0.1484(3) 0.2176(2) 0.1277(2) 0.0595(7) Uani 1.00 1 d .
C(15) C 0.3680(3) -0.1694(2) 0.4158(2) 0.0590(7) Uani 1.00 1 d .
C(16) C -0.0089(2) 0.5027(2) 0.2474(2) 0.0562(6) Uani 1.00 1 d .
C(17) C 0.2579(2) -0.0027(2) 0.5058(2) 0.0562(7) Uani 1.00 1 d .
C(20) C 0.0833(2) 0.6689(2) 0.1410(2) 0.0599(7) Uani 1.00 1 d .
C(21) C 0.3152(5) 0.0744(2) -0.0197(4) 0.0768(10) Uani 1.00 1 d .
C(22) C 0.2806(3) -0.1287(2) 0.5003(2) 0.0640(8) Uani 1.00 1 d .
C(24) C -0.0014(3) 0.6280(2) 0.2277(3) 0.0647(8) Uani 1.00 1 d .
C(27) C 0.0967(4) 0.8078(3) 0.1165(4) 0.0792(10) Uani 1.00 1 d .
C(28) C 0.3723(5) 0.2740(3) -0.1273(4) 0.0866(13) Uani 1.00 1 d .
C(29) C 0.6302(5) 0.2268(3) 0.1222(5) 0.0866(13) Uani 1.00 1 d .
C(30) C 0.1636(3) 0.0456(3) 0.5952(3) 0.0753(9) Uani 1.00 1 d .
C(31) C -0.0989(3) 0.4540(3) 0.3416(3) 0.0761(9) Uani 1.00 1 d .
C(35) C 0.5196(4) 0.4269(2) 0.1793(4) 0.0733(9) Uani 1.00 1 d .
C(36) C 0.3959(4) -0.3096(3) 0.4065(3) 0.0776(10) Uani 1.00 1 d .
H(1) H 0.236(3) -0.187(3) 0.558(3) 0.081(9) Uiso 1.00 1 c .
H(2) H 0.246(2) 0.253(2) 0.478(2) 0.061(8) Uiso 1.00 1 c .
H(3) H 0.361(2) 0.377(3) 0.340(2) 0.065(8) Uiso 1.00 1 c .
H(4) H 0.686(5) 0.167(5) 0.171(4) 0.15(2) Uiso 1.00 1 c .
H(5) H 0.591(5) 0.195(5) 0.062(4) 0.14(2) Uiso 1.00 1 c .
H(6) H 0.681(4) 0.279(4) 0.073(4) 0.130(16) Uiso 1.00 1 c .
H(7) H 0.371(3) 0.050(3) -0.086(3) 0.082(10) Uiso 1.00 1 c .
H(8) H 0.349(3) 0.038(3) 0.061(3) 0.095(12) Uiso 1.00 1 c .
H(9) H 0.405(4) 0.226(4) -0.178(4) 0.119(15) Uiso 1.00 1 c .
H(10) H 0.448(5) 0.302(5) -0.095(4) 0.15(2) Uiso 1.00 1 c .
H(11) H 0.327(4) 0.343(4) -0.173(4) 0.121(16) Uiso 1.00 1 c .
H(12) H 0.589(4) 0.452(3) 0.125(3) 0.107(13) Uiso 1.00 1 c .
H(13) H 0.433(3) 0.465(3) 0.149(3) 0.092(12) Uiso 1.00 1 c .
H(14) H 0.537(3) 0.448(3) 0.261(3) 0.084(10) Uiso 1.00 1 c .
H(15) H 0.018(3) 0.249(3) 0.251(2) 0.073(9) Uiso 1.00 1 c .
H(16) H -0.051(3) 0.685(3) 0.269(2) 0.075(9) Uiso 1.00 1 c .
H(17) H 0.152(3) 0.126(3) 0.137(2) 0.078(9) Uiso 1.00 1 c .
H(18) H 0.235(4) 0.051(4) -0.033(3) 0.113(16) Uiso 1.00 1 c .

loop_
_atom_site_aniso_label
_atom_site_aniso_U_11
_atom_site_aniso_U_22
_atom_site_aniso_U_33
_atom_site_aniso_U_12
_atom_site_aniso_U_13
_atom_site_aniso_U_23
F(1) 0.214(13) 0.054(3) 0.340(19) -0.031(7) -0.193(13) -0.005(8)
F(2) 0.178(8) 0.065(4) 0.183(9) -0.044(4) -0.118(8) 0.054(4)
F(3) 0.100(3) 0.0255(19) 0.141(4) 0.005(2) 0.034(3) -0.005(2)
F(4) 0.099(5) 0.049(3) 0.128(4) 0.030(2) -0.047(4) -0.026(2)
F(5) 0.118(4) 0.047(3) 0.130(5) 0.006(2) -0.015(4) -0.039(3)
F(6) 0.127(4) 0.030(2) 0.088(2) 0.001(2) 0.004(3) 0.013(2)
F(7) 0.1264(19) 0.0989(16) 0.0876(13) -0.0159(13) 0.0369(12) -0.0412(12)
F(8) 0.0819(14) 0.0807(14) 0.1276(17) 0.0114(11) 0.0335(12) -0.0030(12)
F(9) 0.134(2) 0.0709(13) 0.1187(16) -0.0137(12) 0.0721(15) -0.0042(11)
F(10) 0.1207(18) 0.0863(14) 0.0841(13) -0.0046(12) 0.0325(12) 0.0156(10)
F(12) 0.1175(18) 0.0740(14) 0.1371(19) -0.0084(12) 0.0754(15) -0.0129(12)
F(13) 0.105(5) 0.048(3) 0.124(4) -0.035(3) 0.011(4) -0.000(2)
F(14) 0.203(9) 0.039(3) 0.196(9) -0.039(3) 0.150(8) -0.027(4)
F(15) 0.274(13) 0.092(5) 0.277(12) -0.108(8) 0.221(11) -0.119(7)
F(16) 0.0852(15) 0.1010(17) 0.1304(18) -0.0428(13) 0.0356(13) -0.0122(13)
F(19) 0.282(14) 0.047(3) 0.224(10) -0.038(6) 0.206(11) -0.028(4)
F(20) 0.314(16) 0.051(4) 0.304(14) -0.084(8) 0.248(13) -0.063(7)
F(21) 0.303(15) 0.051(3) 0.184(9) -0.037(6) -0.159(10) 0.000(5)
N(1) 0.0923(19) 0.0352(12) 0.0780(15) -0.0154(12) 0.0255(14) -0.0155(10)
N(2) 0.0697(16) 0.0336(11) 0.0629(12) -0.0135(10) 0.0144(11) -0.0087(9)
N(3) 0.0651(15) 0.0341(11) 0.0697(13) -0.0123(10) 0.0132(11) -0.0077(9)
N(4) 0.0835(18) 0.0345(11) 0.0828(16) -0.0176(11) 0.0245(14) -0.0114(10)
N(5) 0.0701(16) 0.0324(11) 0.0647(13) -0.0106(10) 0.0124(11) -0.0101(9)
N(6) 0.0728(16) 0.0318(10) 0.0637(13) -0.0068(10) 0.0125(11) -0.0085(9)
C(1) 0.0553(17) 0.0360(12) 0.0557(14) -0.0110(11) 0.0019(12) -0.0049(10)
C(4) 0.0530(16) 0.0389(13) 0.0563(14) -0.0116(11) 0.0006(12) -0.0018(10)
C(5) 0.0617(18) 0.0362(13) 0.0634(15) -0.0091(12) 0.0030(13) -0.0082(11)
C(6) 0.070(2) 0.0337(13) 0.0740(17) -0.0079(13) 0.0045(15) -0.0133(12)
C(7) 0.0659(19) 0.0382(13) 0.0602(15) -0.0142(12) 0.0043(13) -0.0076(11)
C(8) 0.0552(17) 0.0393(13) 0.0542(13) -0.0050(11) 0.0001(12) -0.0097(10)
C(9) 0.0586(17) 0.0342(12) 0.0541(13) -0.0060(11) 0.0023(12) -0.0084(10)
C(10) 0.066(2) 0.0395(14) 0.0693(17) -0.0008(13) 0.0080(15) -0.0157(12)
C(12) 0.072(2) 0.0444(15) 0.0626(16) -0.0201(14) 0.0083(15) -0.0003(12)
C(13) 0.081(2) 0.0328(13) 0.0670(17) -0.0177(13) 0.0073(15) -0.0047(11)
C(15) 0.078(2) 0.0352(13) 0.0641(16) -0.0105(13) 0.0105(15) -0.0052(11)
C(16) 0.0536(17) 0.0468(15) 0.0664(16) -0.0088(12) 0.0095(13) -0.0010(12)
C(17) 0.0636(19) 0.0457(14) 0.0579(14) -0.0045(12) 0.0094(13) -0.0070(11)
C(20) 0.0656(19) 0.0360(13) 0.0778(18) -0.0064(12) 0.0139(15) -0.0087(12)
C(21) 0.105(3) 0.0341(15) 0.094(2) -0.0116(17) 0.019(2) -0.0177(15)
C(22) 0.081(2) 0.0427(15) 0.0669(17) -0.0113(14) 0.0203(16) -0.0032(12)
C(24) 0.066(2) 0.0461(16) 0.0810(19) -0.0051(14) 0.0213(16) -0.0093(14)
C(27) 0.093(3) 0.0428(17) 0.104(2) -0.0136(18) 0.029(2) -0.0150(18)
C(28) 0.116(3) 0.0473(19) 0.100(2) -0.018(2) 0.051(2) -0.0164(19)
C(29) 0.107(3) 0.051(2) 0.105(3) -0.020(2) 0.048(2) -0.015(2)
C(30) 0.092(2) 0.0531(18) 0.079(2) -0.0067(18) 0.0267(19) -0.0071(15)
C(31) 0.076(2) 0.0599(19) 0.091(2) -0.0098(17) 0.0266(19) -0.0052(17)
C(35) 0.093(3) 0.0361(15) 0.093(2) -0.0196(17) 0.014(2) -0.0076(15)
C(36) 0.101(3) 0.0448(17) 0.090(2) -0.0180(19) 0.030(2) -0.0125(16)

loop_
_atom_type_symbol
_atom_type_description
_atom_type_scat_dispersion_real
_atom_type_scat_dispersion_imag
_atom_type_scat_source
C C 0.003 0.002
;
International Tables for Crystallography
(1992, Vol. C, Tables 4.2.6.8 and 6.1.1.4)
;
H H 0.000 0.000
;
International Tables for Crystallography
(1992, Vol. C, Table 6.1.1.4)
;
N N 0.006 0.003
;
International Tables for Crystallography
(1992, Vol. C, Tables 4.2.6.8 and 6.1.1.4)
;
F F 0.017 0.010
;
International Tables for Crystallography
(1992, Vol. C, Tables 4.2.6.8 and 6.1.1.4)
;

loop_
_geom_angle_atom_site_label_1
_geom_angle_atom_site_label_2
_geom_angle_atom_site_label_3
_geom_angle
_geom_angle_publ_flag
F(13) F(1) F(15) 149(2) yes
F(13) F(1) C(27) 84.6(13) yes
F(15) F(1) C(27) 66.4(10) yes
F(3) F(2) F(14) 134(2) yes
F(3) F(2) C(27) 53.2(4) yes
F(14) F(2) C(27) 83.9(17) yes
F(2) F(3) F(15) 99.5(8) yes
F(2) F(3) C(27) 48.3(4) yes
F(15) F(3) C(27) 60.0(7) yes
F(19) F(4) C(36) 63(2) yes
F(19) F(5) F(21) 95.6(10) yes
F(19) F(5) C(36) 44.5(5) yes
F(21) F(5) C(36) 57.4(8) yes
F(20) F(6) C(36) 63.2(9) yes
F(1) F(13) C(27) 54.6(10) yes
F(2) F(14) C(27) 77.0(17) yes
F(1) F(15) F(3) 120.1(15) yes
F(1) F(15) C(27) 56.1(10) yes
F(3) F(15) C(27) 67.2(8) yes
F(4) F(19) F(5) 152(2) yes
F(4) F(19) C(36) 99(2) yes
F(5) F(19) C(36) 56.5(6) yes
F(6) F(20) F(21) 134.2(16) yes
F(6) F(20) C(36) 76.2(10) yes
F(21) F(20) C(36) 58.7(8) yes
F(5) F(21) F(20) 130.8(15) yes
F(5) F(21) C(36) 77.8(10) yes
F(20) F(21) C(36) 58.5(8) yes
C(7) N(1) C(21) 122.1(2) yes
C(7) N(1) C(28) 120.6(2) yes
C(21) N(1) C(28) 117.2(3) yes
C(1) N(2) C(7) 118.3(2) yes
C(1) N(3) C(20) 117.4(2) yes
C(5) N(4) C(29) 120.3(2) yes
C(5) N(4) C(35) 122.3(2) yes
C(29) N(4) C(35) 117.3(3) yes
C(5) N(5) C(9) 118.4(2) yes
C(9) N(6) C(15) 117.3(2) yes
N(2) C(1) N(3) 114.6(2) yes
N(2) C(1) C(4) 123.7(2) yes
N(3) C(1) C(4) 121.7(2) yes
C(1) C(4) C(12) 116.2(2) yes
C(1) C(4) C(16) 117.7(2) yes
C(12) C(4) C(16) 126.1(2) yes
N(4) C(5) N(5) 117.5(2) yes
N(4) C(5) C(6) 120.6(2) yes
N(5) C(5) C(6) 121.9(2) yes
C(5) C(6) C(10) 119.7(2) yes
N(1) C(7) N(2) 117.2(2) yes
N(1) C(7) C(13) 121.0(2) yes
N(2) C(7) C(13) 121.8(2) yes
C(9) C(8) C(10) 116.1(2) yes
C(9) C(8) C(17) 117.7(2) yes
C(10) C(8) C(17) 126.1(2) yes
N(5) C(9) N(6) 114.6(2) yes
N(5) C(9) C(8) 123.7(2) yes
N(6) C(9) C(8) 121.7(2) yes
C(6) C(10) C(8) 120.2(2) yes
C(4) C(12) C(13) 120.2(2) yes
C(7) C(13) C(12) 119.9(2) yes
N(6) C(15) C(22) 125.6(2) yes
N(6) C(15) C(36) 115.4(2) yes
C(22) C(15) C(36) 119.1(2) yes
C(4) C(16) C(24) 120.3(2) yes
C(4) C(16) C(31) 120.5(2) yes
C(24) C(16) C(31) 119.2(2) yes
C(8) C(17) C(22) 120.3(2) yes
C(8) C(17) C(30) 120.5(2) yes
C(22) C(17) C(30) 119.2(2) yes
N(3) C(20) C(24) 125.4(2) yes
N(3) C(20) C(27) 115.0(2) yes
C(24) C(20) C(27) 119.6(2) yes
C(15) C(22) C(17) 117.4(2) yes
C(16) C(24) C(20) 117.4(2) yes
F(1) C(27) F(2) 124.2(8) yes
F(1) C(27) F(3) 107.7(7) yes
F(1) C(27) F(13) 40.8(8) yes
F(1) C(27) F(14) 113.3(9) yes
F(1) C(27) F(15) 57.5(10) yes
F(1) C(27) C(20) 116.1(5) yes
F(2) C(27) F(3) 78.5(5) yes
F(2) C(27) F(13) 100.1(6) yes
F(2) C(27) F(14) 19.1(6) yes
F(2) C(27) F(15) 118.8(6) yes
F(2) C(27) C(20) 113.9(5) yes
F(3) C(27) F(13) 140.5(4) yes
F(3) C(27) F(14) 96.9(5) yes
F(3) C(27) F(15) 52.8(7) yes
F(3) C(27) C(20) 107.5(3) yes
F(13) C(27) F(14) 82.6(6) yes
F(13) C(27) F(15) 97.5(8) yes
F(13) C(27) C(20) 108.9(3) yes
F(14) C(27) F(15) 129.3(6) yes
F(14) C(27) C(20) 113.2(4) yes
F(15) C(27) C(20) 114.4(5) yes
F(7) C(30) F(8) 106.0(2) yes
F(7) C(30) F(9) 106.5(2) yes
F(7) C(30) C(17) 112.3(3) yes
F(8) C(30) F(9) 106.6(3) yes
F(8) C(30) C(17) 112.4(2) yes
F(9) C(30) C(17) 112.5(2) yes
F(10) C(31) F(12) 106.5(2) yes
F(10) C(31) F(16) 106.6(2) yes
F(10) C(31) C(16) 112.6(2) yes
F(12) C(31) F(16) 106.8(3) yes
F(12) C(31) C(16) 112.3(2) yes
F(16) C(31) C(16) 111.7(3) yes
F(4) C(36) F(5) 96.1(5) yes
F(4) C(36) F(6) 87.3(5) yes
F(4) C(36) F(19) 17.7(6) yes
F(4) C(36) F(20) 115.7(6) yes
F(4) C(36) F(21) 127.8(7) yes
F(4) C(36) C(15) 113.3(4) yes
F(5) C(36) F(6) 139.1(4) yes
F(5) C(36) F(19) 78.9(7) yes
F(5) C(36) F(20) 104.4(8) yes
F(5) C(36) F(21) 44.8(7) yes
F(5) C(36) C(15) 107.9(3) yes
F(6) C(36) F(19) 103.1(6) yes
F(6) C(36) F(20) 40.5(7) yes
F(6) C(36) F(21) 102.9(6) yes
F(6) C(36) C(15) 108.0(3) yes
F(19) C(36) F(20) 124.4(7) yes
F(19) C(36) F(21) 115.3(8) yes
F(19) C(36) C(15) 114.5(5) yes
F(20) C(36) F(21) 62.7(8) yes
F(20) C(36) C(15) 116.6(5) yes
F(21) C(36) C(15) 111.6(4) yes
C(5) C(6) H(3) 119.3(16) no
C(10) C(6) H(3) 121.0(16) no
C(6) C(10) H(2) 121.3(17) no
C(8) C(10) H(2) 118.5(17) no
C(4) C(12) H(15) 119(2) no
C(13) C(12) H(15) 121(2) no
C(7) C(13) H(17) 119.1(18) no
C(12) C(13) H(17) 121.0(18) no
N(1) C(21) H(7) 106(2) no
N(1) C(21) H(8) 111(2) no
N(1) C(21) H(18) 108(2) no
H(7) C(21) H(8) 113(2) no
H(7) C(21) H(18) 108(3) no
H(8) C(21) H(18) 111(3) no
C(15) C(22) H(1) 124(2) no
C(17) C(22) H(1) 119(2) no
C(16) C(24) H(16) 122(2) no
C(20) C(24) H(16) 120(2) no
N(1) C(28) H(9) 114(3) no
N(1) C(28) H(10) 114(2) no
N(1) C(28) H(11) 114(3) no
H(9) C(28) H(10) 102(4) no
H(9) C(28) H(11) 106(4) no
H(10) C(28) H(11) 107(4) no
N(4) C(29) H(4) 112(3) no
N(4) C(29) H(5) 108(3) no
N(4) C(29) H(6) 117(2) no
H(4) C(29) H(5) 114(5) no
H(4) C(29) H(6) 105(4) no
H(5) C(29) H(6) 101(4) no
N(4) C(35) H(12) 106(2) no
N(4) C(35) H(13) 111(2) no
N(4) C(35) H(14) 106.2(19) no
H(12) C(35) H(13) 115(3) no
H(12) C(35) H(14) 107(3) no
H(13) C(35) H(14) 111(2) no

loop_
_geom_bond_atom_site_label_1
_geom_bond_atom_site_label_2
_geom_bond_distance
_geom_bond_publ_flag
F(1) F(13) 0.932(17) yes
F(1) F(15) 1.18(2) yes
F(1) C(27) 1.161(16) yes
F(2) F(3) 1.671(12) yes
F(2) F(14) 0.427(15) yes
F(2) C(27) 1.273(10) yes
F(3) F(15) 1.179(16) yes
F(3) C(27) 1.365(6) yes
F(4) F(19) 0.410(14) yes
F(4) C(36) 1.333(8) yes
F(5) F(19) 1.690(15) yes
F(5) F(21) 1.036(15) yes
F(5) C(36) 1.437(8) yes
F(6) F(20) 0.899(16) yes
F(6) C(36) 1.344(7) yes
F(7) C(30) 1.330(4) yes
F(8) C(30) 1.325(3) yes
F(9) C(30) 1.330(4) yes
F(10) C(31) 1.323(3) yes
F(12) C(31) 1.330(4) yes
F(13) C(27) 1.419(9) yes
F(14) C(27) 1.298(10) yes
F(15) C(27) 1.281(14) yes
F(16) C(31) 1.333(4) yes
F(19) C(36) 1.208(13) yes
F(20) F(21) 1.288(18) yes
F(20) C(36) 1.236(13) yes
F(21) C(36) 1.238(14) yes
N(1) C(7) 1.347(3) yes
N(1) C(21) 1.460(3) yes
N(1) C(28) 1.442(5) yes
N(2) C(1) 1.354(3) yes
N(2) C(7) 1.336(3) yes
N(3) C(1) 1.358(3) yes
N(3) C(20) 1.319(3) yes
N(4) C(5) 1.347(3) yes
N(4) C(29) 1.447(5) yes
N(4) C(35) 1.461(3) yes
N(5) C(5) 1.332(3) yes
N(5) C(9) 1.353(3) yes
N(6) C(9) 1.364(3) yes
N(6) C(15) 1.315(3) yes
C(1) C(4) 1.418(3) yes
C(4) C(12) 1.429(3) yes
C(4) C(16) 1.403(3) yes
C(5) C(6) 1.437(4) yes
C(6) C(10) 1.342(4) yes
C(7) C(13) 1.430(4) yes
C(8) C(9) 1.421(3) yes
C(8) C(10) 1.431(3) yes
C(8) C(17) 1.403(3) yes
C(12) C(13) 1.342(4) yes
C(15) C(22) 1.395(4) yes
C(15) C(36) 1.526(4) yes
C(16) C(24) 1.362(4) yes
C(16) C(31) 1.513(4) yes
C(17) C(22) 1.365(4) yes
C(17) C(30) 1.507(4) yes
C(20) C(24) 1.392(4) yes
C(20) C(27) 1.523(4) yes
C(6) H(3) 1.00(3) no
C(10) H(2) 0.97(2) no
C(12) H(15) 0.93(3) no
C(13) H(17) 0.98(3) no
C(21) H(7) 0.98(3) no
C(21) H(8) 0.96(3) no
C(21) H(18) 0.95(4) no
C(22) H(1) 1.00(3) no
C(24) H(16) 0.94(3) no
C(28) H(9) 0.86(4) no
C(28) H(10) 1.00(6) no
C(28) H(11) 0.91(4) no
C(29) H(4) 0.93(5) no
C(29) H(5) 0.92(5) no
C(29) H(6) 0.96(5) no
C(35) H(12) 1.00(4) no
C(35) H(13) 0.99(3) no
C(35) H(14) 0.99(3) no

loop_
_geom_contact_atom_site_label_1
_geom_contact_atom_site_label_2
_geom_contact_distance
_geom_contact_site_symmetry_2
F(1) F(2) 2.151(19) .
F(1) F(3) 2.043(16) .
F(1) F(5) 2.781(14) 1_565
F(1) F(14) 2.055(19) .
F(1) F(21) 2.845(16) 1_565
F(1) N(3) 3.096(11) .
F(1) N(6) 3.576(16) 1_565
F(1) C(15) 3.367(16) 1_565
F(1) C(20) 2.286(12) .
F(1) C(24) 3.096(12) .
F(1) C(36) 3.565(15) 1_565
F(2) F(1) 2.151(19) .
F(2) F(2) 3.297(11) 2_575
F(2) F(3) 3.005(8) 2_575
F(2) F(13) 2.065(13) .
F(2) F(14) 3.571(11) 2_575
F(2) F(15) 2.199(17) .
F(2) F(15) 3.553(13) 2_575
F(2) N(3) 2.825(7) .
F(2) C(12) 3.424(11) 2_565
F(2) C(13) 3.121(11) 2_565
F(2) C(20) 2.348(8) .
F(2) C(24) 3.439(9) .
F(2) C(29) 3.483(11) 2_665
F(3) F(1) 2.043(16) .
F(3) F(2) 3.005(8) 2_575
F(3) F(3) 3.573(8) 2_575
F(3) F(7) 3.100(7) 2_566
F(3) F(9) 3.310(7) 2_566
F(3) F(13) 2.620(9) .
F(3) F(14) 1.993(12) .
F(3) F(14) 3.148(8) 2_575
F(3) N(1) 3.463(6) 2_565
F(3) N(3) 3.428(5) .
F(3) C(7) 3.562(7) 2_565
F(3) C(13) 3.405(7) 2_565
F(3) C(20) 2.330(5) .
F(3) C(21) 3.302(7) 2_565
F(3) C(24) 2.752(5) .
F(4) F(5) 2.061(10) .
F(4) F(6) 1.848(10) .
F(4) F(6) 2.968(8) 2_646
F(4) F(12) 3.416(7) 1_645
F(4) F(20) 2.176(16) .
F(4) F(20) 3.232(11) 2_646
F(4) F(21) 2.310(16) .
F(4) N(6) 2.791(6) .
F(4) C(6) 3.228(8) 2_656
F(4) C(10) 3.340(8) 2_656
F(4) C(15) 2.391(7) .
F(4) C(22) 3.532(7) .
F(4) C(28) 3.325(9) 2_655
F(5) F(1) 2.781(14) 1_545
F(5) F(4) 2.061(10) .
F(5) F(6) 2.605(9) .
F(5) F(13) 2.482(10) 1_545
F(5) F(20) 2.115(15) .
F(5) N(3) 3.516(8) 1_545
F(5) N(6) 2.820(7) .
F(5) C(15) 2.396(7) .
F(5) C(20) 3.471(8) 1_545
F(5) C(22) 3.482(7) .
F(5) C(27) 3.469(8) 1_545
F(5) C(28) 3.338(9) 2_655
F(5) C(35) 3.285(7) 1_545
F(6) F(4) 1.848(10) .
F(6) F(4) 2.968(8) 2_646
F(6) F(5) 2.605(9) .
F(6) F(6) 3.363(8) 2_646
F(6) F(12) 3.369(7) 2_556
F(6) F(16) 3.112(7) 2_556
F(6) F(19) 2.000(14) .
F(6) F(19) 3.159(9) 2_646
F(6) F(21) 2.020(14) .
F(6) N(4) 3.527(7) 2_656
F(6) N(6) 3.424(6) .
F(6) C(5) 3.525(7) 2_656
F(6) C(6) 3.260(8) 2_656
F(6) C(15) 2.325(6) .
F(6) C(22) 2.743(6) .
F(6) C(35) 3.384(7) 2_656
F(7) F(3) 3.100(7) 2_566
F(7) F(8) 2.121(3) .
F(7) F(9) 2.131(3) .
F(7) F(15) 3.177(15) 2_566
F(7) C(8) 2.966(3) .
F(7) C(10) 3.035(3) .
F(7) C(17) 2.358(3) .
F(7) C(21) 3.526(5) 1_556
F(7) C(22) 3.420(3) .
F(8) F(7) 2.121(3) .
F(8) F(8) 3.447(3) 2_556
F(8) F(9) 2.128(2) .
F(8) F(9) 3.273(3) 2_556
F(8) F(10) 2.883(2) .
F(8) F(15) 3.148(14) 2_566
F(8) C(8) 2.999(3) .
F(8) C(10) 3.098(3) .
F(8) C(17) 2.356(3) .
F(8) C(22) 3.383(3) .
F(9) F(3) 3.310(7) 2_566
F(9) F(7) 2.131(3) .
F(9) F(8) 2.128(2) .
F(9) F(8) 3.273(3) 2_556
F(9) F(15) 2.994(13) 2_566
F(9) C(17) 2.360(3) .
F(9) C(22) 2.683(4) .
F(10) F(8) 2.883(2) .
F(10) F(10) 3.494(3) 2_566
F(10) F(12) 2.125(3) .
F(10) F(12) 3.253(3) 2_566
F(10) F(16) 2.128(3) .
F(10) F(20) 3.303(15) 2_556
F(10) C(4) 3.010(3) .
F(10) C(12) 3.106(3) .
F(10) C(16) 2.362(3) .
F(10) C(24) 3.380(3) .
F(12) F(4) 3.416(7) 1_465
F(12) F(6) 3.369(7) 2_556
F(12) F(10) 2.125(3) .
F(12) F(10) 3.253(3) 2_566
F(12) F(16) 2.138(3) .
F(12) F(20) 2.996(13) 2_556
F(12) C(16) 2.363(3) .
F(12) C(24) 2.683(4) .
F(13) F(2) 2.065(13) .
F(13) F(3) 2.620(9) .
F(13) F(5) 2.482(10) 1_565
F(13) F(14) 1.795(13) .
F(13) F(15) 2.033(17) .
F(13) F(21) 2.871(12) 1_565
F(13) N(3) 2.795(8) .
F(13) N(6) 3.502(9) 1_565
F(13) C(15) 3.516(9) 1_565
F(13) C(20) 2.394(8) .
F(13) C(21) 3.293(8) 1_565
F(13) C(24) 3.502(8) .
F(13) C(29) 3.277(10) 2_665
F(13) C(36) 3.540(9) 1_565
F(14) F(1) 2.055(19) .
F(14) F(2) 3.571(11) 2_575
F(14) F(3) 1.993(12) .
F(14) F(3) 3.148(8) 2_575
F(14) F(13) 1.795(13) .
F(14) F(15) 2.332(17) .
F(14) N(3) 2.693(6) .
F(14) C(12) 3.592(10) 2_565
F(14) C(13) 3.427(11) 2_565
F(14) C(20) 2.359(8) .
F(14) C(21) 3.473(10) 1_565
F(14) C(24) 3.559(9) .
F(14) C(29) 3.088(11) 2_665
F(15) F(2) 2.199(17) .
F(15) F(2) 3.553(13) 2_575
F(15) F(7) 3.177(15) 2_566
F(15) F(8) 3.148(14) 2_566
F(15) F(9) 2.994(13) 2_566
F(15) F(13) 2.033(17) .
F(15) F(14) 2.332(17) .
F(15) F(21) 3.598(17) 1_565
F(15) N(3) 3.501(11) .
F(15) C(20) 2.361(10) .
F(15) C(24) 2.763(10) .
F(15) C(30) 3.358(15) 2_566
F(16) F(6) 3.112(7) 2_556
F(16) F(10) 2.128(3) .
F(16) F(12) 2.138(3) .
F(16) F(20) 3.085(14) 2_556
F(16) C(4) 2.961(3) .
F(16) C(12) 3.031(4) .
F(16) C(16) 2.357(4) .
F(16) C(24) 3.419(4) .
F(16) C(35) 3.423(5) 1_455
F(19) F(6) 2.000(14) .
F(19) F(6) 3.159(9) 2_646
F(19) F(20) 2.161(19) .
F(19) F(20) 3.503(13) 2_646
F(19) F(21) 2.07(2) .
F(19) N(6) 2.651(8) .
F(19) C(6) 3.599(13) 2_656
F(19) C(15) 2.306(10) .
F(19) C(22) 3.519(11) .
F(19) C(28) 3.075(13) 2_655
F(19) C(35) 3.488(11) 1_545
F(20) F(4) 2.176(16) .
F(20) F(4) 3.232(11) 2_646
F(20) F(5) 2.115(15) .
F(20) F(10) 3.303(15) 2_556
F(20) F(12) 2.996(13) 2_556
F(20) F(16) 3.085(14) 2_556
F(20) F(19) 2.161(19) .
F(20) F(19) 3.503(13) 2_646
F(20) N(6) 3.497(10) .
F(20) C(15) 2.355(9) .
F(20) C(22) 2.761(9) .
F(20) C(31) 3.375(15) 2_556
F(21) F(1) 2.845(16) 1_545
F(21) F(4) 2.310(16) .
F(21) F(6) 2.020(14) .
F(21) F(13) 2.871(12) 1_545
F(21) F(15) 3.598(17) 1_545
F(21) F(19) 2.07(2) .
F(21) N(6) 3.153(10) .
F(21) C(15) 2.292(10) .
F(21) C(20) 3.356(14) 1_545
F(21) C(22) 3.023(10) .
F(21) C(27) 3.529(12) 1_545
N(1) F(3) 3.463(6) 2_565
N(1) N(2) 2.291(3) .
N(1) C(1) 3.527(3) .
N(1) C(13) 2.418(4) .
N(2) N(1) 2.291(3) .
N(2) N(3) 2.283(3) .
N(2) C(4) 2.444(3) .
N(2) C(12) 2.804(3) .
N(2) C(13) 2.417(3) .
N(2) C(20) 3.488(3) .
N(2) C(28) 2.694(5) .
N(3) F(1) 3.096(11) .
N(3) F(2) 2.825(7) .
N(3) F(3) 3.428(5) .
N(3) F(5) 3.516(8) 1_565
N(3) F(13) 2.795(8) .
N(3) F(14) 2.693(6) .
N(3) F(15) 3.501(11) .
N(3) N(2) 2.283(3) .
N(3) C(4) 2.425(3) .
N(3) C(7) 3.512(3) .
N(3) C(16) 2.787(3) .
N(3) C(24) 2.410(4) .
N(3) C(27) 2.399(4) .
N(4) F(6) 3.527(7) 2_656
N(4) N(5) 2.290(3) .
N(4) C(6) 2.419(4) .
N(4) C(9) 3.526(3) .
N(5) N(4) 2.290(3) .
N(5) N(6) 2.287(3) .
N(5) C(6) 2.421(3) .
N(5) C(8) 2.446(3) .
N(5) C(10) 2.806(3) .
N(5) C(15) 3.487(3) .
N(5) C(29) 2.695(5) .
N(6) F(1) 3.576(16) 1_545
N(6) F(4) 2.791(6) .
N(6) F(5) 2.820(7) .
N(6) F(6) 3.424(6) .
N(6) F(13) 3.502(9) 1_545
N(6) F(19) 2.651(8) .
N(6) F(20) 3.497(10) .
N(6) F(21) 3.153(10) .
N(6) N(5) 2.287(3) .
N(6) C(5) 3.513(3) .
N(6) C(8) 2.432(3) .
N(6) C(17) 2.792(3) .
N(6) C(22) 2.410(4) .
N(6) C(36) 2.404(4) .
C(1) N(1) 3.527(3) .
C(1) C(7) 2.309(3) .
C(1) C(12) 2.417(4) .
C(1) C(13) 2.731(3) .
C(1) C(16) 2.415(3) .
C(1) C(20) 2.288(3) .
C(1) C(24) 2.752(4) .
C(4) F(10) 3.010(3) .
C(4) F(16) 2.961(3) .
C(4) N(2) 2.444(3) .
C(4) N(3) 2.425(3) .
C(4) C(7) 2.773(3) .
C(4) C(13) 2.402(3) .
C(4) C(20) 2.711(3) .
C(4) C(24) 2.398(4) .
C(4) C(31) 2.533(4) .
C(5) F(6) 3.525(7) 2_656
C(5) N(6) 3.513(3) .
C(5) C(7) 3.515(4) .
C(5) C(8) 2.774(3) .
C(5) C(9) 2.306(3) .
C(5) C(10) 2.404(4) .
C(5) C(29) 2.424(6) .
C(5) C(35) 2.460(4) .
C(6) F(4) 3.228(8) 2_656
C(6) F(6) 3.260(8) 2_656
C(6) F(19) 3.599(13) 2_656
C(6) N(4) 2.419(4) .
C(6) N(5) 2.421(3) .
C(6) C(8) 2.404(3) .
C(6) C(9) 2.734(3) .
C(6) C(35) 2.861(5) .
C(7) F(3) 3.562(7) 2_565
C(7) N(3) 3.512(3) .
C(7) C(1) 2.309(3) .
C(7) C(4) 2.773(3) .
C(7) C(5) 3.515(4) .
C(7) C(12) 2.400(4) .
C(7) C(21) 2.458(4) .
C(7) C(28) 2.423(6) .
C(8) F(7) 2.966(3) .
C(8) F(8) 2.999(3) .
C(8) N(5) 2.446(3) .
C(8) N(6) 2.432(3) .
C(8) C(5) 2.774(3) .
C(8) C(6) 2.404(3) .
C(8) C(15) 2.714(3) .
C(8) C(22) 2.400(3) .
C(8) C(30) 2.527(4) .
C(9) N(4) 3.526(3) .
C(9) C(5) 2.306(3) .
C(9) C(6) 2.734(3) .
C(9) C(10) 2.420(3) .
C(9) C(15) 2.288(3) .
C(9) C(17) 2.417(3) .
C(9) C(22) 2.753(4) .
C(10) F(4) 3.340(8) 2_656
C(10) F(7) 3.035(3) .
C(10) F(8) 3.098(3) .
C(10) N(5) 2.806(3) .
C(10) C(5) 2.404(4) .
C(10) C(9) 2.420(3) .
C(10) C(12) 3.485(4) .
C(10) C(17) 2.526(3) .
C(10) C(30) 3.015(4) .
C(12) F(2) 3.424(11) 2_565
C(12) F(10) 3.106(3) .
C(12) F(14) 3.592(10) 2_565
C(12) F(16) 3.031(4) .
C(12) N(2) 2.804(3) .
C(12) C(1) 2.417(4) .
C(12) C(7) 2.400(4) .
C(12) C(10) 3.485(4) .
C(12) C(16) 2.525(4) .
C(12) C(31) 3.017(4) .
C(13) F(2) 3.121(11) 2_565
C(13) F(3) 3.405(7) 2_565
C(13) F(14) 3.427(11) 2_565
C(13) N(1) 2.418(4) .
C(13) N(2) 2.417(3) .
C(13) C(1) 2.731(3) .
C(13) C(4) 2.402(3) .
C(13) C(21) 2.863(5) .
C(15) F(1) 3.367(16) 1_545
C(15) F(4) 2.391(7) .
C(15) F(5) 2.396(7) .
C(15) F(6) 2.325(6) .
C(15) F(13) 3.516(9) 1_545
C(15) F(19) 2.306(10) .
C(15) F(20) 2.355(9) .
C(15) F(21) 2.292(10) .
C(15) N(5) 3.487(3) .
C(15) C(8) 2.714(3) .
C(15) C(9) 2.288(3) .
C(15) C(17) 2.358(3) .
C(16) F(10) 2.362(3) .
C(16) F(12) 2.363(3) .
C(16) F(16) 2.357(4) .
C(16) N(3) 2.787(3) .
C(16) C(1) 2.415(3) .
C(16) C(12) 2.525(4) .
C(16) C(20) 2.353(4) .
C(17) F(7) 2.358(3) .
C(17) F(8) 2.356(3) .
C(17) F(9) 2.360(3) .
C(17) N(6) 2.792(3) .
C(17) C(9) 2.417(3) .
C(17) C(10) 2.526(3) .
C(17) C(15) 2.358(3) .
C(20) F(1) 2.286(12) .
C(20) F(2) 2.348(8) .
C(20) F(3) 2.330(5) .
C(20) F(5) 3.471(8) 1_565
C(20) F(13) 2.394(8) .
C(20) F(14) 2.359(8) .
C(20) F(15) 2.361(10) .
C(20) F(21) 3.356(14) 1_565
C(20) N(2) 3.488(3) .
C(20) C(1) 2.288(3) .
C(20) C(4) 2.711(3) .
C(20) C(16) 2.353(4) .
C(21) F(3) 3.302(7) 2_565
C(21) F(7) 3.526(5) 1_554
C(21) F(13) 3.293(8) 1_545
C(21) F(14) 3.473(10) 1_545
C(21) C(7) 2.458(4) .
C(21) C(13) 2.863(5) .
C(21) C(28) 2.477(5) .
C(21) C(29) 3.586(5) 2_655
C(22) F(4) 3.532(7) .
C(22) F(5) 3.482(7) .
C(22) F(6) 2.743(6) .
C(22) F(7) 3.420(3) .
C(22) F(8) 3.383(3) .
C(22) F(9) 2.683(4) .
C(22) F(19) 3.519(11) .
C(22) F(20) 2.761(9) .
C(22) F(21) 3.023(10) .
C(22) N(6) 2.410(4) .
C(22) C(8) 2.400(3) .
C(22) C(9) 2.753(4) .
C(22) C(30) 2.478(4) .
C(22) C(36) 2.519(4) .
C(24) F(1) 3.096(12) .
C(24) F(2) 3.439(9) .
C(24) F(3) 2.752(5) .
C(24) F(10) 3.380(3) .
C(24) F(12) 2.683(4) .
C(24) F(13) 3.502(8) .
C(24) F(14) 3.559(9) .
C(24) F(15) 2.763(10) .
C(24) F(16) 3.419(4) .
C(24) N(3) 2.410(4) .
C(24) C(1) 2.752(4) .
C(24) C(4) 2.398(4) .
C(24) C(27) 2.520(5) .
C(24) C(31) 2.481(4) .
C(27) F(5) 3.469(8) 1_565
C(27) F(21) 3.529(12) 1_565
C(27) N(3) 2.399(4) .
C(27) C(24) 2.520(5) .
C(28) F(4) 3.325(9) 2_655
C(28) F(5) 3.338(9) 2_655
C(28) F(19) 3.075(13) 2_655
C(28) N(2) 2.694(5) .
C(28) C(7) 2.423(6) .
C(28) C(21) 2.477(5) .
C(28) C(35) 3.583(5) 2_665
C(29) F(2) 3.483(11) 2_665
C(29) F(13) 3.277(10) 2_665
C(29) F(14) 3.088(11) 2_665
C(29) N(5) 2.695(5) .
C(29) C(5) 2.424(6) .
C(29) C(21) 3.586(5) 2_655
C(29) C(35) 2.484(5) .
C(30) F(15) 3.358(15) 2_566
C(30) C(8) 2.527(4) .
C(30) C(10) 3.015(4) .
C(30) C(22) 2.478(4) .
C(31) F(20) 3.375(15) 2_556
C(31) C(4) 2.533(4) .
C(31) C(12) 3.017(4) .
C(31) C(24) 2.481(4) .
C(35) F(5) 3.285(7) 1_565
C(35) F(6) 3.384(7) 2_656
C(35) F(16) 3.423(5) 1_655
C(35) F(19) 3.488(11) 1_565
C(35) C(5) 2.460(4) .
C(35) C(6) 2.861(5) .
C(35) C(28) 3.583(5) 2_665
C(35) C(29) 2.484(5) .
C(36) F(1) 3.565(15) 1_545
C(36) F(13) 3.540(9) 1_545
C(36) N(6) 2.404(4) .
C(36) C(22) 2.519(4) .
F(1) H(8) 3.31(4) 1_565
F(1) H(16) 3.11(3) .
F(1) H(17) 3.04(3) 1_565
F(1) H(18) 3.24(4) 1_565
F(2) H(4) 3.19(5) 2_665
F(2) H(6) 2.97(4) 2_665
F(2) H(15) 3.42(3) 2_565
F(2) H(17) 2.91(3) 2_565
F(2) H(18) 2.87(5) 1_565
F(2) H(18) 3.41(4) 2_565
F(3) H(16) 2.51(3) .
F(3) H(17) 3.55(3) 1_565
F(3) H(17) 3.17(3) 2_565
F(3) H(18) 2.48(4) 2_565
F(4) H(2) 3.24(3) 2_656
F(4) H(3) 3.06(2) 2_656
F(4) H(9) 2.86(4) 2_655
F(4) H(10) 3.42(5) 2_655
F(4) H(11) 3.05(4) 2_655
F(4) H(14) 2.85(3) 1_545
F(5) H(3) 3.23(3) 1_545
F(5) H(9) 2.97(4) 2_655
F(5) H(10) 2.86(5) 2_655
F(5) H(11) 3.47(4) 2_655
F(5) H(13) 2.90(4) 1_545
F(5) H(14) 2.87(3) 1_545
F(6) H(1) 2.54(3) .
F(6) H(3) 3.04(3) 2_656
F(6) H(14) 2.50(3) 2_656
F(7) H(2) 2.51(2) .
F(7) H(4) 3.27(5) 2_656
F(7) H(7) 3.10(3) 1_556
F(7) H(9) 3.17(5) 1_556
F(7) H(16) 2.77(3) 2_566
F(7) H(18) 3.23(4) 1_556
F(8) H(1) 3.56(3) .
F(8) H(1) 3.38(3) 2_556
F(8) H(2) 2.59(3) .
F(8) H(15) 3.28(3) .
F(8) H(16) 3.16(3) 2_566
F(9) H(1) 2.30(3) .
F(9) H(4) 2.83(5) 2_656
F(9) H(15) 2.85(3) 2_556
F(10) H(1) 3.13(3) 2_556
F(10) H(2) 3.19(2) .
F(10) H(15) 2.62(3) .
F(10) H(16) 3.58(3) .
F(10) H(16) 3.37(3) 2_566
F(12) H(2) 2.83(3) 2_566
F(12) H(11) 2.96(4) 2_565
F(12) H(16) 2.37(3) .
F(13) H(4) 3.46(5) 2_665
F(13) H(5) 2.93(5) 2_665
F(13) H(6) 2.78(5) 2_665
F(13) H(8) 2.90(4) 1_565
F(13) H(17) 3.31(3) 1_565
F(13) H(18) 2.89(4) 1_565
F(14) H(4) 2.84(5) 2_665
F(14) H(5) 3.19(5) 2_665
F(14) H(6) 2.58(4) 2_665
F(14) H(8) 3.58(4) 1_565
F(14) H(15) 3.52(3) 2_565
F(14) H(17) 3.25(3) 2_565
F(14) H(18) 2.69(4) 1_565
F(15) H(16) 2.47(3) .
F(15) H(17) 3.10(3) 1_565
F(15) H(18) 3.54(4) 2_565
F(16) H(1) 2.72(3) 2_556
F(16) H(4) 3.46(6) 1_455
F(16) H(6) 3.33(5) 1_455
F(16) H(11) 3.17(4) 2_565
F(16) H(12) 3.04(4) 1_455
F(16) H(14) 3.03(3) 1_455
F(16) H(15) 2.53(3) .
F(19) H(2) 3.54(3) 2_656
F(19) H(3) 3.46(3) 2_656
F(19) H(9) 2.62(4) 2_655
F(19) H(10) 3.09(5) 2_655
F(19) H(11) 2.87(4) 2_655
F(19) H(13) 3.58(4) 1_545
F(19) H(14) 2.70(3) 1_545
F(20) H(1) 2.51(3) .
F(20) H(3) 3.17(3) 1_545
F(20) H(14) 3.23(3) 2_656
F(21) H(1) 3.06(3) .
F(21) H(3) 3.02(3) 1_545
F(21) H(13) 3.42(4) 1_545
F(21) H(14) 3.34(3) 1_545
N(1) H(5) 3.28(5) .
N(1) H(7) 1.97(3) .
N(1) H(8) 2.01(3) .
N(1) H(9) 1.95(4) .
N(1) H(10) 2.06(5) .
N(1) H(11) 1.99(4) .
N(1) H(17) 2.62(3) .
N(1) H(18) 1.98(4) .
N(2) H(9) 3.54(4) .
N(2) H(10) 2.88(5) .
N(2) H(11) 2.56(4) .
N(2) H(12) 3.06(4) 2_665
N(2) H(13) 2.85(4) .
N(2) H(17) 3.29(3) .
N(3) H(6) 2.76(5) 2_665
N(3) H(12) 3.54(4) 2_665
N(3) H(13) 3.16(3) .
N(3) H(16) 3.23(3) .
N(4) H(3) 2.63(2) .
N(4) H(4) 1.99(5) .
N(4) H(5) 1.94(5) .
N(4) H(6) 2.06(4) .
N(4) H(10) 3.30(5) .
N(4) H(12) 1.98(4) .
N(4) H(13) 2.04(3) .
N(4) H(14) 1.98(3) .
N(5) H(3) 3.30(3) .
N(5) H(4) 2.65(5) .
N(5) H(5) 2.73(5) .
N(5) H(7) 3.09(3) 2_655
N(5) H(8) 2.90(4) .
N(6) H(1) 3.32(3) .
N(6) H(7) 3.55(3) 2_655
N(6) H(8) 3.28(3) .
N(6) H(9) 2.89(4) 2_655
C(1) H(3) 3.48(2) .
C(1) H(13) 3.11(4) .
C(1) H(15) 3.26(3) .
C(4) H(3) 3.55(2) .
C(4) H(15) 2.05(3) .
C(4) H(16) 3.26(3) .
C(4) H(17) 3.30(3) .
C(5) H(2) 3.29(2) .
C(5) H(3) 2.11(3) .
C(5) H(4) 2.67(5) .
C(5) H(5) 2.69(5) .
C(5) H(6) 3.26(4) .
C(5) H(8) 3.59(4) .
C(5) H(12) 3.23(4) .
C(5) H(13) 2.74(3) .
C(5) H(14) 2.69(3) .
C(6) H(2) 2.02(2) .
C(6) H(13) 2.85(3) .
C(6) H(14) 2.77(3) .
C(7) H(7) 3.21(3) .
C(7) H(8) 2.73(3) .
C(7) H(9) 3.14(4) .
C(7) H(10) 2.84(5) .
C(7) H(11) 2.63(4) .
C(7) H(13) 3.57(4) .
C(7) H(15) 3.25(3) .
C(7) H(17) 2.09(3) .
C(7) H(18) 2.69(4) .
C(8) H(1) 3.30(3) .
C(8) H(2) 2.07(3) .
C(8) H(3) 3.32(3) .
C(9) H(2) 3.29(2) .
C(9) H(8) 3.21(4) .
C(9) H(17) 3.55(3) .
C(10) H(3) 2.04(3) .
C(10) H(15) 3.58(3) .
C(12) H(2) 3.59(2) .
C(12) H(17) 2.03(3) .
C(13) H(8) 2.86(3) .
C(13) H(15) 1.99(3) .
C(13) H(18) 2.78(4) .
C(15) H(1) 2.12(3) .
C(16) H(15) 2.73(3) .
C(16) H(16) 2.02(3) .
C(17) H(1) 2.05(3) .
C(17) H(2) 2.73(3) .
C(20) H(6) 3.51(4) 2_665
C(20) H(16) 2.03(3) .
C(21) H(4) 3.31(6) 2_655
C(21) H(5) 3.59(6) .
C(21) H(5) 3.06(5) 2_655
C(21) H(7) 3.58(3) 2_655
C(21) H(9) 2.52(4) .
C(21) H(10) 3.05(5) .
C(21) H(11) 3.17(4) .
C(21) H(17) 2.52(3) .
C(24) H(11) 3.52(4) 2_565
C(27) H(6) 3.30(4) 2_665
C(27) H(16) 2.67(3) .
C(27) H(18) 3.43(4) 1_565
C(28) H(5) 3.08(5) .
C(28) H(7) 2.41(3) .
C(28) H(8) 3.10(3) .
C(28) H(12) 3.08(4) 2_665
C(28) H(14) 3.43(3) 2_665
C(28) H(18) 3.08(4) .
C(29) H(7) 3.10(3) 2_655
C(29) H(10) 3.03(5) .
C(29) H(12) 2.42(4) .
C(29) H(13) 3.14(3) .
C(29) H(14) 3.08(3) .
C(29) H(18) 3.43(4) 2_655
C(30) H(1) 2.62(3) .
C(30) H(2) 2.70(3) .
C(30) H(4) 3.43(5) 2_656
C(30) H(16) 3.53(3) 2_566
C(31) H(1) 3.49(3) 2_556
C(31) H(11) 3.40(4) 2_565
C(31) H(15) 2.71(3) .
C(31) H(16) 2.65(3) .
C(35) H(3) 2.52(2) .
C(35) H(4) 3.13(5) .
C(35) H(5) 3.00(5) .
C(35) H(6) 2.59(4) .
C(35) H(10) 3.03(5) 2_665
C(35) H(11) 3.19(5) 2_665
C(35) H(12) 3.55(3) 2_665
C(36) H(1) 2.74(3) .
C(36) H(9) 3.42(4) 2_655
C(36) H(14) 3.44(3) 1_545
H(1) F(6) 2.54(3) .
H(1) F(8) 3.56(3) .
H(1) F(8) 3.38(3) 2_556
H(1) F(9) 2.30(3) .
H(1) F(10) 3.13(3) 2_556
H(1) F(16) 2.72(3) 2_556
H(1) F(20) 2.51(3) .
H(1) F(21) 3.06(3) .
H(1) N(6) 3.32(3) .
H(1) C(8) 3.30(3) .
H(1) C(15) 2.12(3) .
H(1) C(17) 2.05(3) .
H(1) C(30) 2.62(3) .
H(1) C(31) 3.49(3) 2_556
H(1) C(36) 2.74(3) .
H(1) H(4) 3.16(6) 2_656
H(1) H(15) 3.53(4) 2_556
H(2) F(4) 3.24(3) 2_656
H(2) F(7) 2.51(2) .
H(2) F(8) 2.59(3) .
H(2) F(10) 3.19(2) .
H(2) F(12) 2.83(3) 2_566
H(2) F(19) 3.54(3) 2_656
H(2) C(5) 3.29(2) .
H(2) C(6) 2.02(2) .
H(2) C(8) 2.07(3) .
H(2) C(9) 3.29(2) .
H(2) C(12) 3.59(2) .
H(2) C(17) 2.73(3) .
H(2) C(30) 2.70(3) .
H(2) H(3) 2.36(4) .
H(2) H(15) 3.52(4) .
H(2) H(16) 3.57(4) 2_566
H(3) F(4) 3.06(2) 2_656
H(3) F(5) 3.23(3) 1_565
H(3) F(6) 3.04(3) 2_656
H(3) F(19) 3.46(3) 2_656
H(3) F(20) 3.17(3) 1_565
H(3) F(21) 3.02(3) 1_565
H(3) N(4) 2.63(2) .
H(3) N(5) 3.30(3) .
H(3) C(1) 3.48(2) .
H(3) C(4) 3.55(2) .
H(3) C(5) 2.11(3) .
H(3) C(8) 3.32(3) .
H(3) C(10) 2.04(3) .
H(3) C(35) 2.52(2) .
H(3) H(2) 2.36(4) .
H(3) H(12) 3.51(5) .
H(3) H(13) 2.36(4) .
H(3) H(14) 2.28(4) .
H(4) F(2) 3.19(5) 2_665
H(4) F(7) 3.27(5) 2_656
H(4) F(9) 2.83(5) 2_656
H(4) F(13) 3.46(5) 2_665
H(4) F(14) 2.84(5) 2_665
H(4) F(16) 3.46(6) 1_655
H(4) N(4) 1.99(5) .
H(4) N(5) 2.65(5) .
H(4) C(5) 2.67(5) .
H(4) C(21) 3.31(6) 2_655
H(4) C(30) 3.43(5) 2_656
H(4) C(35) 3.13(5) .
H(4) H(1) 3.16(6) 2_656
H(4) H(5) 1.55(7) .
H(4) H(6) 1.50(7) .
H(4) H(7) 2.81(7) 2_655
H(4) H(12) 3.08(7) .
H(4) H(14) 3.52(6) .
H(4) H(18) 3.01(7) 2_655
H(5) F(13) 2.93(5) 2_665
H(5) F(14) 3.19(5) 2_665
H(5) N(1) 3.28(5) .
H(5) N(4) 1.94(5) .
H(5) N(5) 2.73(5) .
H(5) C(5) 2.69(5) .
H(5) C(21) 3.59(6) .
H(5) C(21) 3.06(5) 2_655
H(5) C(28) 3.08(5) .
H(5) C(35) 3.00(5) .
H(5) H(4) 1.55(7) .
H(5) H(6) 1.45(8) .
H(5) H(7) 3.56(7) .
H(5) H(7) 2.61(6) 2_655
H(5) H(8) 3.33(7) .
H(5) H(8) 3.03(7) 2_655
H(5) H(9) 3.27(7) .
H(5) H(10) 2.36(7) .
H(5) H(12) 2.97(7) .
H(5) H(13) 3.42(6) .
H(5) H(18) 3.08(6) 2_655
H(6) F(2) 2.97(4) 2_665
H(6) F(13) 2.78(5) 2_665
H(6) F(14) 2.58(4) 2_665
H(6) F(16) 3.33(5) 1_655
H(6) N(3) 2.76(5) 2_665
H(6) N(4) 2.06(4) .
H(6) C(5) 3.26(4) .
H(6) C(20) 3.51(4) 2_665
H(6) C(27) 3.30(4) 2_665
H(6) C(35) 2.59(4) .
H(6) H(4) 1.50(7) .
H(6) H(5) 1.45(8) .
H(6) H(10) 3.08(7) .
H(6) H(12) 2.14(6) .
H(6) H(13) 3.28(6) .
H(6) H(13) 3.50(5) 2_665
H(6) H(14) 3.21(6) .
H(7) F(7) 3.10(3) 1_554
H(7) N(1) 1.97(3) .
H(7) N(5) 3.09(3) 2_655
H(7) N(6) 3.55(3) 2_655
H(7) C(7) 3.21(3) .
H(7) C(21) 3.58(3) 2_655
H(7) C(28) 2.41(3) .
H(7) C(29) 3.10(3) 2_655
H(7) H(4) 2.81(7) 2_655
H(7) H(5) 3.56(7) .
H(7) H(5) 2.61(6) 2_655
H(7) H(7) 3.33(4) 2_655
H(7) H(8) 1.62(5) .
H(7) H(8) 3.03(5) 2_655
H(7) H(9) 2.11(5) .
H(7) H(10) 2.96(7) .
H(7) H(11) 3.15(6) .
H(7) H(17) 3.50(4) .
H(7) H(18) 1.57(5) .
H(8) F(1) 3.31(4) 1_545
H(8) F(13) 2.90(4) 1_545
H(8) F(14) 3.58(4) 1_545
H(8) N(1) 2.01(3) .
H(8) N(5) 2.90(4) .
H(8) N(6) 3.28(3) .
H(8) C(5) 3.59(4) .
H(8) C(7) 2.73(3) .
H(8) C(9) 3.21(4) .
H(8) C(13) 2.86(3) .
H(8) C(28) 3.10(3) .
H(8) H(5) 3.33(7) .
H(8) H(5) 3.03(7) 2_655
H(8) H(7) 1.62(5) .
H(8) H(7) 3.03(5) 2_655
H(8) H(8) 3.54(5) 2_655
H(8) H(9) 3.21(5) .
H(8) H(10) 3.43(6) .
H(8) H(17) 2.39(4) .
H(8) H(18) 1.58(6) .
H(9) F(4) 2.86(4) 2_655
H(9) F(5) 2.97(4) 2_655
H(9) F(7) 3.17(5) 1_554
H(9) F(19) 2.62(4) 2_655
H(9) N(1) 1.95(4) .
H(9) N(2) 3.54(4) .
H(9) N(6) 2.89(4) 2_655
H(9) C(7) 3.14(4) .
H(9) C(21) 2.52(4) .
H(9) C(36) 3.42(4) 2_655
H(9) H(5) 3.27(7) .
H(9) H(7) 2.11(5) .
H(9) H(8) 3.21(5) .
H(9) H(10) 1.44(8) .
H(9) H(11) 1.42(6) .
H(9) H(18) 3.11(6) .
H(10) F(4) 3.42(5) 2_655
H(10) F(5) 2.86(5) 2_655
H(10) F(19) 3.09(5) 2_655
H(10) N(1) 2.06(5) .
H(10) N(2) 2.88(5) .
H(10) N(4) 3.30(5) .
H(10) C(7) 2.84(5) .
H(10) C(21) 3.05(5) .
H(10) C(29) 3.03(5) .
H(10) C(35) 3.03(5) 2_665
H(10) H(5) 2.36(7) .
H(10) H(6) 3.08(7) .
H(10) H(7) 2.96(7) .
H(10) H(8) 3.43(6) .
H(10) H(9) 1.44(8) .
H(10) H(11) 1.54(6) .
H(10) H(12) 3.57(7) .
H(10) H(12) 2.62(6) 2_665
H(10) H(13) 3.43(7) .
H(10) H(13) 2.99(7) 2_665
H(10) H(14) 3.07(6) 2_665
H(11) F(4) 3.05(4) 2_655
H(11) F(5) 3.47(4) 2_655
H(11) F(12) 2.96(4) 2_565
H(11) F(16) 3.17(4) 2_565
H(11) F(19) 2.87(4) 2_655
H(11) N(1) 1.99(4) .
H(11) N(2) 2.56(4) .
H(11) C(7) 2.63(4) .
H(11) C(21) 3.17(4) .
H(11) C(24) 3.52(4) 2_565
H(11) C(31) 3.40(4) 2_565
H(11) C(35) 3.19(5) 2_665
H(11) H(7) 3.15(6) .
H(11) H(9) 1.42(6) .
H(11) H(10) 1.54(6) .
H(11) H(12) 2.65(7) 2_665
H(11) H(13) 3.59(6) 2_665
H(11) H(14) 2.93(6) 2_665
H(11) H(16) 3.23(6) 2_565
H(12) F(16) 3.04(4) 1_655
H(12) N(2) 3.06(4) 2_665
H(12) N(3) 3.54(4) 2_665
H(12) N(4) 1.98(4) .
H(12) C(5) 3.23(4) .
H(12) C(28) 3.08(4) 2_665
H(12) C(29) 2.42(4) .
H(12) C(35) 3.55(3) 2_665
H(12) H(3) 3.51(5) .
H(12) H(4) 3.08(7) .
H(12) H(5) 2.97(7) .
H(12) H(6) 2.14(6) .
H(12) H(10) 3.57(7) .
H(12) H(10) 2.62(6) 2_665
H(12) H(11) 2.65(7) 2_665
H(12) H(12) 3.31(5) 2_665
H(12) H(13) 1.69(5) .
H(12) H(13) 3.03(5) 2_665
H(12) H(14) 1.60(5) .
H(13) F(5) 2.90(4) 1_565
H(13) F(19) 3.58(4) 1_565
H(13) F(21) 3.42(4) 1_565
H(13) N(2) 2.85(4) .
H(13) N(3) 3.16(3) .
H(13) N(4) 2.04(3) .
H(13) C(1) 3.11(4) .
H(13) C(5) 2.74(3) .
H(13) C(6) 2.85(3) .
H(13) C(7) 3.57(4) .
H(13) C(29) 3.14(3) .
H(13) H(3) 2.36(4) .
H(13) H(5) 3.42(6) .
H(13) H(6) 3.28(6) .
H(13) H(6) 3.50(5) 2_665
H(13) H(10) 3.43(7) .
H(13) H(10) 2.99(7) 2_665
H(13) H(11) 3.59(6) 2_665
H(13) H(12) 1.69(5) .
H(13) H(12) 3.03(5) 2_665
H(13) H(14) 1.64(5) .
H(14) F(4) 2.85(3) 1_565
H(14) F(5) 2.87(3) 1_565
H(14) F(6) 2.50(3) 2_656
H(14) F(16) 3.03(3) 1_655
H(14) F(19) 2.70(3) 1_565
H(14) F(20) 3.23(3) 2_656
H(14) F(21) 3.34(3) 1_565
H(14) N(4) 1.98(3) .
H(14) C(5) 2.69(3) .
H(14) C(6) 2.77(3) .
H(14) C(28) 3.43(3) 2_665
H(14) C(29) 3.08(3) .
H(14) C(36) 3.44(3) 1_565
H(14) H(3) 2.28(4) .
H(14) H(4) 3.52(6) .
H(14) H(6) 3.21(6) .
H(14) H(10) 3.07(6) 2_665
H(14) H(11) 2.93(6) 2_665
H(14) H(12) 1.60(5) .
H(14) H(13) 1.64(5) .
H(15) F(2) 3.42(3) 2_565
H(15) F(8) 3.28(3) .
H(15) F(9) 2.85(3) 2_556
H(15) F(10) 2.62(3) .
H(15) F(14) 3.52(3) 2_565
H(15) F(16) 2.53(3) .
H(15) C(1) 3.26(3) .
H(15) C(4) 2.05(3) .
H(15) C(7) 3.25(3) .
H(15) C(10) 3.58(3) .
H(15) C(13) 1.99(3) .
H(15) C(16) 2.73(3) .
H(15) C(31) 2.71(3) .
H(15) H(1) 3.53(4) 2_556
H(15) H(2) 3.52(4) .
H(15) H(17) 2.32(4) .
H(16) F(1) 3.11(3) .
H(16) F(3) 2.51(3) .
H(16) F(7) 2.77(3) 2_566
H(16) F(8) 3.16(3) 2_566
H(16) F(10) 3.58(3) .
H(16) F(10) 3.37(3) 2_566
H(16) F(12) 2.37(3) .
H(16) F(15) 2.47(3) .
H(16) N(3) 3.23(3) .
H(16) C(4) 3.26(3) .
H(16) C(16) 2.02(3) .
H(16) C(20) 2.03(3) .
H(16) C(27) 2.67(3) .
H(16) C(30) 3.53(3) 2_566
H(16) C(31) 2.65(3) .
H(16) H(2) 3.57(4) 2_566
H(16) H(11) 3.23(6) 2_565
H(17) F(1) 3.04(3) 1_545
H(17) F(2) 2.91(3) 2_565
H(17) F(3) 3.55(3) 1_545
H(17) F(3) 3.17(3) 2_565
H(17) F(13) 3.31(3) 1_545
H(17) F(14) 3.25(3) 2_565
H(17) F(15) 3.10(3) 1_545
H(17) N(1) 2.62(3) .
H(17) N(2) 3.29(3) .
H(17) C(4) 3.30(3) .
H(17) C(7) 2.09(3) .
H(17) C(9) 3.55(3) .
H(17) C(12) 2.03(3) .
H(17) C(21) 2.52(3) .
H(17) H(7) 3.50(4) .
H(17) H(8) 2.39(4) .
H(17) H(15) 2.32(4) .
H(17) H(18) 2.27(5) .
H(18) F(1) 3.24(4) 1_545
H(18) F(2) 2.87(5) 1_545
H(18) F(2) 3.41(4) 2_565
H(18) F(3) 2.48(4) 2_565
H(18) F(7) 3.23(4) 1_554
H(18) F(13) 2.89(4) 1_545
H(18) F(14) 2.69(4) 1_545
H(18) F(15) 3.54(4) 2_565
H(18) N(1) 1.98(4) .
H(18) C(7) 2.69(4) .
H(18) C(13) 2.78(4) .
H(18) C(27) 3.43(4) 1_545
H(18) C(28) 3.08(4) .
H(18) C(29) 3.43(4) 2_655
H(18) H(4) 3.01(7) 2_655
H(18) H(5) 3.08(6) 2_655
H(18) H(7) 1.57(5) .
H(18) H(8) 1.58(6) .
H(18) H(9) 3.11(6) .
H(18) H(17) 2.27(5) .

loop_
_geom_torsion_atom_site_label_1
_geom_torsion_atom_site_label_2
_geom_torsion_atom_site_label_3
_geom_torsion_atom_site_label_4
_geom_torsion
F(13) F(1) F(15) F(3) 3(2)
F(13) F(1) F(15) C(27) 24.4(19)
F(15) F(1) F(13) C(27) -22.4(18)
F(13) F(1) C(27) F(2) -62.5(10)
F(13) F(1) C(27) F(3) -150.5(6)
F(13) F(1) C(27) F(14) -44.6(8)
F(13) F(1) C(27) F(15) -167.5(11)
F(13) F(1) C(27) C(20) 89.0(9)
F(15) F(1) C(27) F(2) 105.0(10)
F(15) F(1) C(27) F(3) 17.0(8)
F(15) F(1) C(27) F(13) 167.5(11)
F(15) F(1) C(27) F(14) 122.9(8)
F(15) F(1) C(27) C(20) -103.5(7)
C(27) F(1) F(15) F(3) -21.9(8)
F(3) F(2) F(14) C(27) 18.4(16)
F(14) F(2) F(3) F(15) 11(2)
F(14) F(2) F(3) C(27) -23(2)
F(3) F(2) C(27) F(1) -103.7(9)
F(3) F(2) C(27) F(13) -139.8(4)
F(3) F(2) C(27) F(14) -163.6(16)
F(3) F(2) C(27) F(15) -35.3(9)
F(3) F(2) C(27) C(20) 104.2(4)
C(27) F(2) F(3) F(15) 33.9(6)
F(14) F(2) C(27) F(1) 59.9(18)
F(14) F(2) C(27) F(3) 163.6(16)
F(14) F(2) C(27) F(13) 23.8(16)
F(14) F(2) C(27) F(15) 128.3(17)
F(14) F(2) C(27) C(20) -92.2(16)
F(2) F(3) F(15) F(1) -9.1(10)
F(2) F(3) F(15) C(27) -28.8(5)
F(2) F(3) C(27) F(1) 122.5(8)
F(2) F(3) C(27) F(13) 92.0(9)
F(2) F(3) C(27) F(14) 5.3(6)
F(2) F(3) C(27) F(15) 140.5(8)
F(2) F(3) C(27) C(20) -111.7(5)
F(15) F(3) C(27) F(1) -18.0(9)
F(15) F(3) C(27) F(2) -140.5(8)
F(15) F(3) C(27) F(13) -48.5(10)
F(15) F(3) C(27) F(14) -135.2(8)
F(15) F(3) C(27) C(20) 107.8(7)
C(27) F(3) F(15) F(1) 19.6(7)
F(19) F(4) C(36) F(5) 14.5(17)
F(19) F(4) C(36) F(6) 153.5(17)
F(19) F(4) C(36) F(20) 123.7(18)
F(19) F(4) C(36) F(21) 49.3(19)
F(19) F(4) C(36) C(15) -98.0(17)
C(36) F(4) F(19) F(5) -27(3)
F(19) F(5) F(21) F(20) -2.8(11)
F(19) F(5) F(21) C(36) 24.1(4)
F(21) F(5) F(19) F(4) 3(3)
F(21) F(5) F(19) C(36) -29.4(6)
F(19) F(5) C(36) F(4) -4.4(5)
F(19) F(5) C(36) F(6) -97.3(8)
F(19) F(5) C(36) F(20) -122.9(7)
F(19) F(5) C(36) F(21) -144.6(7)
F(19) F(5) C(36) C(15) 112.4(5)
C(36) F(5) F(19) F(4) 32(3)
F(21) F(5) C(36) F(4) 140.2(6)
F(21) F(5) C(36) F(6) 47.3(9)
F(21) F(5) C(36) F(19) 144.6(7)
F(21) F(5) C(36) F(20) 21.7(8)
F(21) F(5) C(36) C(15) -103.0(6)
C(36) F(5) F(21) F(20) -26.9(9)
F(20) F(6) C(36) F(4) -136.3(9)
F(20) F(6) C(36) F(5) -40.2(11)
F(20) F(6) C(36) F(19) -128.3(10)
F(20) F(6) C(36) F(21) -8.1(10)
F(20) F(6) C(36) C(15) 110.1(8)
C(36) F(6) F(20) F(21) 10.6(11)
F(1) F(13) C(27) F(2) 131.8(8)
F(1) F(13) C(27) F(3) 47.6(11)
F(1) F(13) C(27) F(14) 139.5(8)
F(1) F(13) C(27) F(15) 10.6(9)
F(1) F(13) C(27) C(20) -108.5(8)
F(2) F(14) C(27) F(1) -128.8(17)
F(2) F(14) C(27) F(3) -16.1(16)
F(2) F(14) C(27) F(13) -156.3(16)
F(2) F(14) C(27) F(15) -63(2)
F(2) F(14) C(27) C(20) 96.2(16)
F(1) F(15) C(27) F(2) -114.2(10)
F(1) F(15) C(27) F(3) -159.5(9)
F(1) F(15) C(27) F(13) -8.2(7)
F(1) F(15) C(27) F(14) -94.8(11)
F(1) F(15) C(27) C(20) 106.5(8)
F(3) F(15) C(27) F(1) 159.5(9)
F(3) F(15) C(27) F(2) 45.4(9)
F(3) F(15) C(27) F(13) 151.3(5)
F(3) F(15) C(27) F(14) 64.7(11)
F(3) F(15) C(27) C(20) -94.0(5)
F(4) F(19) C(36) F(5) -165.3(17)
F(4) F(19) C(36) F(6) -27.2(18)
F(4) F(19) C(36) F(20) -65(2)
F(4) F(19) C(36) F(21) -138.5(17)
F(4) F(19) C(36) C(15) 89.9(16)
F(5) F(19) C(36) F(4) 165.3(17)
F(5) F(19) C(36) F(6) 138.1(5)
F(5) F(19) C(36) F(20) 100.0(10)
F(5) F(19) C(36) F(21) 26.9(6)
F(5) F(19) C(36) C(15) -104.8(4)
F(6) F(20) F(21) F(5) 19(2)
F(6) F(20) F(21) C(36) -12.0(13)
F(6) F(20) C(36) F(4) 49.9(10)
F(6) F(20) C(36) F(5) 154.1(7)
F(6) F(20) C(36) F(19) 67.8(12)
F(6) F(20) C(36) F(21) 171.1(10)
F(6) F(20) C(36) C(15) -87.0(8)
F(21) F(20) C(36) F(4) -121.2(8)
F(21) F(20) C(36) F(5) -17.0(7)
F(21) F(20) C(36) F(6) -171.1(10)
F(21) F(20) C(36) F(19) -103.3(11)
F(21) F(20) C(36) C(15) 101.9(7)
C(36) F(20) F(21) F(5) 31.3(10)
F(5) F(21) C(36) F(4) -53.8(8)
F(5) F(21) C(36) F(6) -150.4(5)
F(5) F(21) C(36) F(19) -39.0(7)
F(5) F(21) C(36) F(20) -156.3(8)
F(5) F(21) C(36) C(15) 94.0(6)
F(20) F(21) C(36) F(4) 102.5(9)
F(20) F(21) C(36) F(5) 156.3(8)
F(20) F(21) C(36) F(6) 5.9(7)
F(20) F(21) C(36) F(19) 117.3(8)
F(20) F(21) C(36) C(15) -109.7(6)
C(21) N(1) C(7) N(2) 175.1(3)
C(21) N(1) C(7) C(13) -5.3(4)
C(28) N(1) C(7) N(2) -3.0(4)
C(28) N(1) C(7) C(13) 176.5(3)
C(1) N(2) C(7) N(1) 178.3(2)
C(1) N(2) C(7) C(13) -1.3(4)
C(7) N(2) C(1) N(3) 178.9(2)
C(7) N(2) C(1) C(4) -0.6(4)
C(1) N(3) C(20) C(24) 0.0(3)
C(1) N(3) C(20) C(27) 179.6(2)
C(20) N(3) C(1) N(2) 179.6(2)
C(20) N(3) C(1) C(4) -0.9(3)
C(29) N(4) C(5) N(5) -2.8(4)
C(29) N(4) C(5) C(6) 176.1(3)
C(35) N(4) C(5) N(5) 175.8(3)
C(35) N(4) C(5) C(6) -5.2(4)
C(5) N(5) C(9) N(6) 179.4(2)
C(5) N(5) C(9) C(8) -0.3(4)
C(9) N(5) C(5) N(4) 177.4(2)
C(9) N(5) C(5) C(6) -1.6(4)
C(9) N(6) C(15) C(22) 0.7(4)
C(9) N(6) C(15) C(36) -179.4(2)
C(15) N(6) C(9) N(5) 178.9(2)
C(15) N(6) C(9) C(8) -1.4(3)
N(2) C(1) C(4) C(12) 1.5(4)
N(2) C(1) C(4) C(16) -179.2(2)
N(3) C(1) C(4) C(12) -178.0(2)
N(3) C(1) C(4) C(16) 1.4(3)
C(1) C(4) C(12) C(13) -0.5(4)
C(1) C(4) C(16) C(24) -1.0(4)
C(1) C(4) C(16) C(31) 179.7(2)
C(12) C(4) C(16) C(24) 178.3(2)
C(12) C(4) C(16) C(31) -1.0(4)
C(16) C(4) C(12) C(13) -179.8(2)
N(4) C(5) C(6) C(10) -176.5(2)
N(5) C(5) C(6) C(10) 2.4(4)
C(5) C(6) C(10) C(8) -1.3(4)
N(1) C(7) C(13) C(12) -177.4(2)
N(2) C(7) C(13) C(12) 2.2(4)
C(9) C(8) C(10) C(6) -0.5(4)
C(10) C(8) C(9) N(5) 1.3(4)
C(10) C(8) C(9) N(6) -178.3(2)
C(9) C(8) C(17) C(22) -0.6(4)
C(9) C(8) C(17) C(30) 179.8(2)
C(17) C(8) C(9) N(5) -179.0(2)
C(17) C(8) C(9) N(6) 1.4(3)
C(10) C(8) C(17) C(22) 179.0(2)
C(10) C(8) C(17) C(30) -0.6(4)
C(17) C(8) C(10) C(6) 179.9(2)
C(4) C(12) C(13) C(7) -1.2(4)
N(6) C(15) C(22) C(17) -0.0(4)
N(6) C(15) C(36) F(4) 47.3(5)
N(6) C(15) C(36) F(5) -57.8(5)
N(6) C(15) C(36) F(6) 142.2(4)
N(6) C(15) C(36) F(19) 28.0(7)
N(6) C(15) C(36) F(20) -174.7(8)
N(6) C(15) C(36) F(21) -105.4(7)
C(22) C(15) C(36) F(4) -132.8(4)
C(22) C(15) C(36) F(5) 122.1(4)
C(22) C(15) C(36) F(6) -37.9(5)
C(22) C(15) C(36) F(19) -152.1(7)
C(22) C(15) C(36) F(20) 5.2(9)
C(22) C(15) C(36) F(21) 74.5(7)
C(36) C(15) C(22) C(17) -179.9(2)
C(4) C(16) C(24) C(20) 0.2(4)
C(4) C(16) C(31) F(10) 62.4(4)
C(4) C(16) C(31) F(12) -177.4(2)
C(4) C(16) C(31) F(16) -57.4(3)
C(24) C(16) C(31) F(10) -116.8(3)
C(24) C(16) C(31) F(12) 3.4(4)
C(24) C(16) C(31) F(16) 123.3(3)
C(31) C(16) C(24) C(20) 179.5(2)
C(8) C(17) C(22) C(15) -0.0(4)
C(8) C(17) C(30) F(7) -57.5(3)
C(8) C(17) C(30) F(8) 62.1(4)
C(8) C(17) C(30) F(9) -177.6(2)
C(22) C(17) C(30) F(7) 122.9(3)
C(22) C(17) C(30) F(8) -117.6(3)
C(22) C(17) C(30) F(9) 2.8(4)
C(30) C(17) C(22) C(15) 179.6(2)
N(3) C(20) C(24) C(16) 0.3(4)
N(3) C(20) C(27) F(1) -98.1(9)
N(3) C(20) C(27) F(2) 56.4(6)
N(3) C(20) C(27) F(3) 141.3(4)
N(3) C(20) C(27) F(13) -54.4(5)
N(3) C(20) C(27) F(14) 35.5(6)
N(3) C(20) C(27) F(15) -162.3(7)
C(24) C(20) C(27) F(1) 81.5(9)
C(24) C(20) C(27) F(2) -124.0(6)
C(24) C(20) C(27) F(3) -39.1(5)
C(24) C(20) C(27) F(13) 125.2(5)
C(24) C(20) C(27) F(14) -144.9(5)
C(24) C(20) C(27) F(15) 17.3(8)
C(27) C(20) C(24) C(16) -179.3(3)
